data_4127182
loop_
_publ_author_name
'Mukherjee, Debabrata'
'H\"ollerhage, Thomas'
'Leich, Valeri'
'Spaniol, Thomas P.'
'Englert, Ulli'
'Maron, Laurent'
'Okuda, Jun'

_publ_section_title
;
 The Nature of the Heavy Alkaline Earth Metal-Hydrogen Bond: Synthesis,
 Structure, and Reactivity of a Cationic Strontium Hydride Cluster.
;
_journal_name_full 'Journal of the American Chemical Society'
_journal_paper_doi 10.1021/jacs.7b13796
_journal_year 2018
_chemical_formula_sum 'C54 H95 N12 O0.4 Si Sr3'
_chemical_formula_weight 1209.76
_chemical_name_common 'cocrystal hydride - hydroxide'
_space_group_crystal_system triclinic
_space_group_IT_number 2
_space_group_name_Hall '-P 1'
_space_group_name_H-M_alt 'P -1'
_symmetry_space_group_name_Hall '-P 1'
_symmetry_space_group_name_H-M 'P -1'
_atom_sites_solution_hydrogens mixed
_audit_creation_method SHELXL-2014/7
_cell_angle_alpha 86.7277(8)
_cell_angle_beta 86.3258(9)
_cell_angle_gamma 77.2861(9)
_cell_formula_units_Z 2
_cell_length_a 9.8237(3)
_cell_length_b 16.7214(5)
_cell_length_c 19.1764(6)
_cell_measurement_reflns_used 9475
_cell_measurement_temperature 100(2)
_cell_measurement_theta_max 32.57
_cell_measurement_theta_min 2.39
_cell_volume 3063.49(16)
_computing_cell_refinement 'SAINT (Bruker, 2009)'
_computing_data_collection 'SMART (Bruker, 2002)'
_computing_data_reduction 'SAINT (Bruker, 2009)'
_computing_molecular_graphics 'PLATON (Spek, 2009)'
_computing_publication_material 'SHELXL-2014/7 (Sheldrick, 2014)'
_computing_structure_refinement 'SHELXL-2014/7 (Sheldrick, 2014)'
_computing_structure_solution 'SHELXS97 (Sheldrick, 2008)'
_diffrn_ambient_temperature 100(2)
_diffrn_measured_fraction_theta_full 1.000
_diffrn_measured_fraction_theta_max 0.989
_diffrn_measurement_device_type 'Bruker D8 gonimeter with APEX CCD detector'
_diffrn_measurement_method '\w scans'
_diffrn_radiation_monochromator 'multilayer optics'
_diffrn_radiation_source 'Incoatec microsource'
_diffrn_radiation_type MoK\a
_diffrn_radiation_wavelength 0.71073
_diffrn_reflns_av_R_equivalents 0.0476
_diffrn_reflns_av_unetI/netI 0.0410
_diffrn_reflns_Laue_measured_fraction_full 1.000
_diffrn_reflns_Laue_measured_fraction_max 0.989
_diffrn_reflns_limit_h_max 15
_diffrn_reflns_limit_h_min -15
_diffrn_reflns_limit_k_max 27
_diffrn_reflns_limit_k_min -26
_diffrn_reflns_limit_l_max 30
_diffrn_reflns_limit_l_min -30
_diffrn_reflns_number 131522
_diffrn_reflns_point_group_measured_fraction_full 1.000
_diffrn_reflns_point_group_measured_fraction_max 0.989
_diffrn_reflns_theta_full 25.242
_diffrn_reflns_theta_max 35.048
_diffrn_reflns_theta_min 1.065
_exptl_absorpt_coefficient_mu 2.666
_exptl_absorpt_correction_T_max 1.000
_exptl_absorpt_correction_T_min 0.817
_exptl_absorpt_correction_type multi-scan
_exptl_absorpt_process_details SADABS
_exptl_crystal_colour orange
_exptl_crystal_density_diffrn 1.311
_exptl_crystal_description plate
_exptl_crystal_F_000 1268
_exptl_crystal_size_max 0.21
_exptl_crystal_size_mid 0.19
_exptl_crystal_size_min 0.08
_refine_diff_density_max 2.445
_refine_diff_density_min -0.942
_refine_diff_density_rms 0.100
_refine_ls_extinction_method none
_refine_ls_goodness_of_fit_ref 1.057
_refine_ls_hydrogen_treatment mixed
_refine_ls_matrix_type full
_refine_ls_number_parameters 721
_refine_ls_number_reflns 26759
_refine_ls_number_restraints 18
_refine_ls_restrained_S_all 1.058
_refine_ls_R_factor_all 0.0598
_refine_ls_R_factor_gt 0.0423
_refine_ls_shift/su_max 0.001
_refine_ls_shift/su_mean 0.000
_refine_ls_structure_factor_coef Fsqd
_refine_ls_weighting_details 'w=1/[\s^2^(Fo^2^)+(0.0500P)^2^+2.4000P] where P=(Fo^2^+2Fc^2^)/3'
_refine_ls_weighting_scheme calc
_refine_ls_wR_factor_gt 0.1028
_refine_ls_wR_factor_ref 0.1099
_reflns_Friedel_coverage 0.000
_reflns_number_gt 21020
_reflns_number_total 26759
_reflns_threshold_expression 'I > 2\s(I)'
_cod_data_source_file ja7b13796_si_002.cif
_cod_data_source_block mixed
_cod_original_formula_sum 'C54 H95 N12 O0.40 Si Sr3'
_cod_database_code 4127182
_shelx_shelxl_version_number 2014/7
_shelx_space_group_comment
;
The symmetry employed for this shelxl refinement is uniquely defined
by the following loop, which should always be used as a source of
symmetry information in preference to the above space-group names.
They are only intended as comments.
;
_shelx_estimated_absorpt_t_min 0.604
_shelx_estimated_absorpt_t_max 0.815

loop_
_space_group_symop_operation_xyz
'x, y, z'
'-x, -y, -z'

loop_
_atom_site_label
_atom_site_type_symbol
_atom_site_fract_x
_atom_site_fract_y
_atom_site_fract_z
_atom_site_U_iso_or_equiv
_atom_site_adp_type
_atom_site_occupancy
_atom_site_site_symmetry_order
_atom_site_calc_flag
_atom_site_refinement_flags_posn
_atom_site_refinement_flags_adp
_atom_site_refinement_flags_occupancy
_atom_site_disorder_assembly
_atom_site_disorder_group
Sr1 Sr 0.51786(2) 0.19264(2) 0.20034(2) 0.01421(3) Uani 1 1 d D . . . .
H1 H 0.673(2) 0.2636(8) 0.2580(6) 0.017 Uiso 1 1 d D U . . .
H2 H 0.400(3) 0.3033(9) 0.2751(7) 0.017 Uiso 0.611(4) 1 d D U P A 1
O2 O 0.3077(3) 0.31927(19) 0.28193(17) 0.017 Uiso 0.389(4) 1 d D U P A 2
H2O H 0.2196 0.3345 0.2885 0.021 Uiso 0.389(4) 1 d R U P A 2
Sr2 Sr 0.54613(2) 0.25553(2) 0.37331(2) 0.01617(4) Uani 1 1 d D . . . .
Sr3 Sr 0.53526(2) 0.40144(2) 0.22701(2) 0.01632(4) Uani 1 1 d D . . . .
N1 N 0.52071(18) 0.11974(9) 0.32475(8) 0.0200(3) Uani 1 1 d . . . . .
N2 N 0.74121(16) 0.06855(10) 0.20996(9) 0.0203(3) Uani 1 1 d . . . . .
N3 N 0.51595(17) 0.07550(10) 0.11015(8) 0.0191(3) Uani 1 1 d . . . . .
N4 N 0.29104(17) 0.12596(11) 0.22278(9) 0.0240(3) Uani 1 1 d . . . . .
N5 N 0.56864(17) 0.40905(9) 0.36000(8) 0.0189(3) Uani 1 1 d . . . . .
N8 N 0.34010(18) 0.35307(10) 0.45163(9) 0.0227(3) Uani 1 1 d . . . . .
N7 N 0.5583(2) 0.21468(11) 0.51214(9) 0.0262(3) Uani 1 1 d . . . . .
N6 N 0.79065(18) 0.27028(11) 0.42324(10) 0.0262(3) Uani 1 1 d . . . . .
N9 N 0.5117(2) 0.32258(10) 0.11659(9) 0.0260(3) Uani 1 1 d . . . . .
N10 N 0.3003(2) 0.47490(13) 0.15978(10) 0.0308(4) Uani 1 1 d . . . . .
N11 N 0.5449(2) 0.55381(11) 0.17711(10) 0.0291(4) Uani 1 1 d . . . . .
N12 N 0.7564(2) 0.40467(14) 0.13263(11) 0.0365(4) Uani 1 1 d . . . . .
C1 C 0.6228(3) 0.04239(14) 0.32617(12) 0.0325(5) Uani 1 1 d . . . . .
H1A H 0.5829 0.0000 0.3059 0.039 Uiso 1 1 calc R U . . .
H1B H 0.6425 0.0249 0.3754 0.039 Uiso 1 1 calc R U . . .
C2 C 0.7574(3) 0.04785(14) 0.28631(12) 0.0321(5) Uani 1 1 d . . . . .
H2A H 0.7971 0.0902 0.3068 0.039 Uiso 1 1 calc R U . . .
H2B H 0.8247 -0.0054 0.2920 0.039 Uiso 1 1 calc R U . . .
C3 C 0.7241(2) -0.00245(12) 0.17290(12) 0.0270(4) Uani 1 1 d . . . . .
H3A H 0.6650 -0.0331 0.2027 0.032 Uiso 1 1 calc R U . . .
H3B H 0.8168 -0.0395 0.1648 0.032 Uiso 1 1 calc R U . . .
C4 C 0.6586(2) 0.02128(13) 0.10375(11) 0.0275(4) Uani 1 1 d . . . . .
H4A H 0.7198 0.0499 0.0734 0.033 Uiso 1 1 calc R U . . .
H4B H 0.6526 -0.0292 0.0806 0.033 Uiso 1 1 calc R U . . .
C5 C 0.4129(2) 0.02588(13) 0.13327(11) 0.0252(4) Uani 1 1 d . . . . .
H5A H 0.4538 -0.0157 0.1693 0.030 Uiso 1 1 calc R U . . .
H5B H 0.3935 -0.0037 0.0930 0.030 Uiso 1 1 calc R U . . .
C6 C 0.2763(2) 0.07628(14) 0.16306(12) 0.0285(4) Uani 1 1 d . . . . .
H6A H 0.2306 0.1136 0.1254 0.034 Uiso 1 1 calc R U . . .
H6B H 0.2140 0.0388 0.1785 0.034 Uiso 1 1 calc R U . . .
C7 C 0.3121(3) 0.07134(17) 0.28711(12) 0.0360(5) Uani 1 1 d . . . . .
H7A H 0.3698 0.0173 0.2744 0.043 Uiso 1 1 calc R U . . .
H7B H 0.2202 0.0627 0.3063 0.043 Uiso 1 1 calc R U . . .
C8 C 0.3831(3) 0.10574(16) 0.34387(12) 0.0333(5) Uani 1 1 d . . . . .
H8A H 0.3222 0.1584 0.3580 0.040 Uiso 1 1 calc R U . . .
H8B H 0.3899 0.0672 0.3853 0.040 Uiso 1 1 calc R U . . .
C9 C 0.8664(2) 0.09661(15) 0.18287(16) 0.0370(5) Uani 1 1 d . . . . .
H9A H 0.9496 0.0535 0.1918 0.056 Uiso 1 1 calc R U . . .
H9B H 0.8723 0.1462 0.2063 0.056 Uiso 1 1 calc R U . . .
H9C H 0.8612 0.1088 0.1324 0.056 Uiso 1 1 calc R U . . .
C10 C 0.4827(3) 0.12058(13) 0.04400(11) 0.0306(4) Uani 1 1 d . . . . .
H10A H 0.4796 0.0819 0.0079 0.046 Uiso 1 1 calc R U . . .
H10B H 0.5546 0.1517 0.0302 0.046 Uiso 1 1 calc R U . . .
H10C H 0.3916 0.1585 0.0494 0.046 Uiso 1 1 calc R U . . .
C11 C 0.1668(2) 0.19235(18) 0.23097(18) 0.0468(7) Uani 1 1 d . . . . .
H11A H 0.1541 0.2259 0.1873 0.070 Uiso 1 1 calc R U . . .
H11B H 0.1786 0.2266 0.2690 0.070 Uiso 1 1 calc R U . . .
H11C H 0.0845 0.1689 0.2421 0.070 Uiso 1 1 calc R U . . .
C12 C 0.7124(3) 0.41104(16) 0.37072(14) 0.0365(5) Uani 1 1 d . . . . .
H12A H 0.7163 0.4685 0.3785 0.044 Uiso 1 1 calc R U . . .
H12B H 0.7682 0.3952 0.3269 0.044 Uiso 1 1 calc R U . . .
C13 C 0.7830(3) 0.35747(16) 0.43020(15) 0.0372(5) Uani 1 1 d . . . . .
H13A H 0.8789 0.3664 0.4325 0.045 Uiso 1 1 calc R U . . .
H13B H 0.7311 0.3746 0.4748 0.045 Uiso 1 1 calc R U . . .
C14 C 0.8041(3) 0.2253(2) 0.49385(13) 0.0423(6) Uani 1 1 d . . . . .
H14A H 0.8358 0.1658 0.4863 0.051 Uiso 1 1 calc R U . . .
H14B H 0.8781 0.2425 0.5181 0.051 Uiso 1 1 calc R U . . .
C15 C 0.6754(3) 0.23747(18) 0.54108(13) 0.0405(6) Uani 1 1 d . . . . .
H15A H 0.6971 0.2048 0.5852 0.049 Uiso 1 1 calc R U . . .
H15B H 0.6483 0.2960 0.5527 0.049 Uiso 1 1 calc R U . . .
C16 C 0.4225(3) 0.25518(16) 0.54938(13) 0.0384(5) Uani 1 1 d . . . . .
H16A H 0.3511 0.2232 0.5424 0.046 Uiso 1 1 calc R U . . .
H16B H 0.4363 0.2536 0.6002 0.046 Uiso 1 1 calc R U . . .
C17 C 0.3692(3) 0.34161(18) 0.52491(12) 0.0385(5) Uani 1 1 d . . . . .
H17A H 0.2824 0.3642 0.5529 0.046 Uiso 1 1 calc R U . . .
H17B H 0.4388 0.3739 0.5342 0.046 Uiso 1 1 calc R U . . .
C18 C 0.3382(3) 0.43768(15) 0.42312(15) 0.0368(5) Uani 1 1 d . . . . .
H18A H 0.2813 0.4769 0.4560 0.044 Uiso 1 1 calc R U . . .
H18B H 0.2912 0.4456 0.3783 0.044 Uiso 1 1 calc R U . . .
C19 C 0.4787(3) 0.45813(14) 0.41082(14) 0.0357(5) Uani 1 1 d . . . . .
H19A H 0.4659 0.5166 0.3951 0.043 Uiso 1 1 calc R U . . .
H19B H 0.5253 0.4511 0.4557 0.043 Uiso 1 1 calc R U . . .
C20 C 0.9088(2) 0.23045(17) 0.37815(13) 0.0339(5) Uani 1 1 d . . . . .
H20A H 0.9008 0.2562 0.3309 0.051 Uiso 1 1 calc R U . . .
H20B H 0.9085 0.1720 0.3762 0.051 Uiso 1 1 calc R U . . .
H20C H 0.9962 0.2364 0.3970 0.051 Uiso 1 1 calc R U . . .
C21 C 0.5653(3) 0.12676(15) 0.51993(13) 0.0357(5) Uani 1 1 d . . . . .
H21A H 0.6508 0.0972 0.4957 0.053 Uiso 1 1 calc R U . . .
H21B H 0.4838 0.1141 0.4997 0.053 Uiso 1 1 calc R U . . .
H21C H 0.5659 0.1098 0.5697 0.053 Uiso 1 1 calc R U . . .
C22 C 0.2025(3) 0.33727(19) 0.43986(17) 0.0446(6) Uani 1 1 d . . . . .
H22A H 0.2004 0.2806 0.4551 0.067 Uiso 1 1 calc R U . . .
H22B H 0.1850 0.3456 0.3900 0.067 Uiso 1 1 calc R U . . .
H22C H 0.1303 0.3751 0.4667 0.067 Uiso 1 1 calc R U . . .
C23A C 0.4126(4) 0.36368(19) 0.07096(17) 0.0256(7) Uani 0.649(4) 1 d . . P A 1
H23A H 0.3897 0.3242 0.0394 0.031 Uiso 0.649(4) 1 calc R U P A 1
H23B H 0.4511 0.4052 0.0419 0.031 Uiso 0.649(4) 1 calc R U P A 1
C24A C 0.2812(4) 0.4055(2) 0.11177(19) 0.0278(7) Uani 0.649(4) 1 d . . P A 1
H24A H 0.2456 0.3633 0.1414 0.033 Uiso 0.649(4) 1 calc R U P A 1
H24B H 0.2093 0.4295 0.0782 0.033 Uiso 0.649(4) 1 calc R U P A 1
C25A C 0.3271(4) 0.5429(2) 0.11634(19) 0.0287(7) Uani 0.649(4) 1 d . . P A 1
H25A H 0.2384 0.5750 0.0981 0.034 Uiso 0.649(4) 1 calc R U P A 1
H25B H 0.3906 0.5224 0.0760 0.034 Uiso 0.649(4) 1 calc R U P A 1
C26A C 0.3932(4) 0.5976(2) 0.1579(2) 0.0289(7) Uani 0.649(4) 1 d . . P A 1
H26A H 0.3351 0.6123 0.2013 0.035 Uiso 0.649(4) 1 calc R U P A 1
H26B H 0.3962 0.6489 0.1300 0.035 Uiso 0.649(4) 1 calc R U P A 1
C27A C 0.6398(5) 0.5598(2) 0.1195(2) 0.0305(8) Uani 0.649(4) 1 d . . P A 1
H27A H 0.6600 0.6154 0.1163 0.037 Uiso 0.649(4) 1 calc R U P A 1
H27B H 0.5971 0.5516 0.0759 0.037 Uiso 0.649(4) 1 calc R U P A 1
C28A C 0.7753(4) 0.4962(2) 0.1269(2) 0.0343(8) Uani 0.649(4) 1 d . . P A 1
H28A H 0.8200 0.5070 0.1692 0.041 Uiso 0.649(4) 1 calc R U P A 1
H28B H 0.8394 0.5027 0.0860 0.041 Uiso 0.649(4) 1 calc R U P A 1
C29A C 0.7237(4) 0.3816(2) 0.06807(18) 0.0296(7) Uani 0.649(4) 1 d . . P A 1
H29A H 0.8098 0.3681 0.0373 0.036 Uiso 0.649(4) 1 calc R U P A 1
H29B H 0.6582 0.4278 0.0453 0.036 Uiso 0.649(4) 1 calc R U P A 1
C30A C 0.6566(4) 0.3066(2) 0.07772(17) 0.0260(7) Uani 0.649(4) 1 d . . P A 1
H30A H 0.7202 0.2624 0.1038 0.031 Uiso 0.649(4) 1 calc R U P A 1
H30B H 0.6479 0.2864 0.0310 0.031 Uiso 0.649(4) 1 calc R U P A 1
C23B C 0.3485(6) 0.3526(4) 0.1012(3) 0.0235(11) Uani 0.351(4) 1 d . . P A 2
H23C H 0.3324 0.3309 0.0562 0.028 Uiso 0.351(4) 1 calc R U P A 2
H23D H 0.2929 0.3286 0.1383 0.028 Uiso 0.351(4) 1 calc R U P A 2
C24B C 0.2949(7) 0.4458(4) 0.0978(3) 0.0267(12) Uani 0.351(4) 1 d . . P A 2
H24C H 0.3530 0.4712 0.0629 0.032 Uiso 0.351(4) 1 calc R U P A 2
H24D H 0.1974 0.4595 0.0830 0.032 Uiso 0.351(4) 1 calc R U P A 2
C25B C 0.3079(7) 0.5718(4) 0.1519(4) 0.0284(13) Uani 0.351(4) 1 d . . P A 2
H25C H 0.2390 0.6004 0.1182 0.034 Uiso 0.351(4) 1 calc R U P A 2
H25D H 0.2815 0.5970 0.1977 0.034 Uiso 0.351(4) 1 calc R U P A 2
C26B C 0.4505(8) 0.5844(4) 0.1273(4) 0.0295(13) Uani 0.351(4) 1 d . . P A 2
H26C H 0.4806 0.5562 0.0831 0.035 Uiso 0.351(4) 1 calc R U P A 2
H26D H 0.4468 0.6437 0.1181 0.035 Uiso 0.351(4) 1 calc R U P A 2
C27B C 0.7033(9) 0.5435(4) 0.1395(4) 0.0284(13) Uani 0.351(4) 1 d . . P A 2
H27C H 0.7096 0.5951 0.1128 0.034 Uiso 0.351(4) 1 calc R U P A 2
H27D H 0.7718 0.5350 0.1764 0.034 Uiso 0.351(4) 1 calc R U P A 2
C28B C 0.7432(8) 0.4728(4) 0.0904(4) 0.0308(14) Uani 0.351(4) 1 d . . P A 2
H28C H 0.6695 0.4751 0.0570 0.037 Uiso 0.351(4) 1 calc R U P A 2
H28D H 0.8323 0.4744 0.0638 0.037 Uiso 0.351(4) 1 calc R U P A 2
C29B C 0.7348(7) 0.3295(4) 0.0800(3) 0.0255(12) Uani 0.351(4) 1 d . . P A 2
H29C H 0.7954 0.3309 0.0369 0.031 Uiso 0.351(4) 1 calc R U P A 2
H29D H 0.7664 0.2755 0.1045 0.031 Uiso 0.351(4) 1 calc R U P A 2
C30B C 0.5849(7) 0.3371(4) 0.0596(3) 0.0246(12) Uani 0.351(4) 1 d . . P A 2
H30C H 0.5472 0.3929 0.0396 0.030 Uiso 0.351(4) 1 calc R U P A 2
H30D H 0.5814 0.2969 0.0241 0.030 Uiso 0.351(4) 1 calc R U P A 2
C31 C 0.1755(3) 0.48751(19) 0.20665(15) 0.0425(6) Uani 1 1 d . . . . .
H31A H 0.0939 0.5135 0.1803 0.064 Uiso 1 1 calc R U . . .
H31B H 0.1859 0.5231 0.2439 0.064 Uiso 1 1 calc R U . . .
H31C H 0.1627 0.4345 0.2272 0.064 Uiso 1 1 calc R U . . .
C32 C 0.5642(3) 0.59531(13) 0.23954(12) 0.0331(5) Uani 1 1 d . . . . .
H32A H 0.5579 0.6538 0.2277 0.050 Uiso 1 1 calc R U . . .
H32B H 0.6562 0.5710 0.2573 0.050 Uiso 1 1 calc R U . . .
H32C H 0.4913 0.5890 0.2755 0.050 Uiso 1 1 calc R U . . .
C33 C 0.8881(2) 0.36066(16) 0.15948(15) 0.0360(5) Uani 1 1 d . . . . .
H33A H 0.9632 0.3607 0.1233 0.054 Uiso 1 1 calc R U . . .
H33B H 0.8823 0.3040 0.1726 0.054 Uiso 1 1 calc R U . . .
H33C H 0.9078 0.3876 0.2006 0.054 Uiso 1 1 calc R U . . .
Si1 Si 0.86518(6) 0.13851(3) 0.78215(3) 0.02314(10) Uani 1 1 d . . . . .
C34 C 0.9285(2) 0.16775(14) 0.86834(11) 0.0267(4) Uani 1 1 d . . . . .
C35 C 0.9390(3) 0.11044(17) 0.92545(13) 0.0410(6) Uani 1 1 d . . . . .
H35 H 0.9084 0.0610 0.9209 0.049 Uiso 1 1 calc R U . . .
C36 C 0.9920(4) 0.1232(2) 0.98784(14) 0.0605(11) Uani 1 1 d . . . . .
H36 H 0.9975 0.0827 1.0250 0.073 Uiso 1 1 calc R U . . .
C37 C 1.0367(3) 0.1941(3) 0.99653(15) 0.0620(11) Uani 1 1 d . . . . .
H37 H 1.0728 0.2031 1.0395 0.074 Uiso 1 1 calc R U . . .
C38 C 1.0285(3) 0.2528(2) 0.94141(15) 0.0486(7) Uani 1 1 d . . . . .
H38 H 1.0597 0.3020 0.9465 0.058 Uiso 1 1 calc R U . . .
C39 C 0.9745(2) 0.23920(17) 0.87885(12) 0.0331(5) Uani 1 1 d . . . . .
H39 H 0.9687 0.2800 0.8420 0.040 Uiso 1 1 calc R U . . .
C40 C 0.9021(2) 0.22787(12) 0.72167(10) 0.0216(3) Uani 1 1 d . . . . .
C41 C 1.0428(2) 0.23091(17) 0.70577(13) 0.0368(5) Uani 1 1 d . . . . .
H41 H 1.1137 0.1884 0.7244 0.044 Uiso 1 1 calc R U . . .
C42 C 1.0818(3) 0.2933(2) 0.66415(15) 0.0465(7) Uani 1 1 d . . . . .
H42 H 1.1780 0.2939 0.6559 0.056 Uiso 1 1 calc R U . . .
C43 C 0.9809(3) 0.35525(17) 0.63429(13) 0.0371(5) Uani 1 1 d . . . . .
H43 H 1.0071 0.3983 0.6057 0.045 Uiso 1 1 calc R U . . .
C44 C 0.8420(2) 0.35286(13) 0.64698(11) 0.0277(4) Uani 1 1 d . . . . .
H44 H 0.7719 0.3939 0.6261 0.033 Uiso 1 1 calc R U . . .
C45 C 0.8037(2) 0.29055(12) 0.69031(10) 0.0210(3) Uani 1 1 d . . . . .
H45 H 0.7072 0.2908 0.6988 0.025 Uiso 1 1 calc R U . . .
C46 C 0.66542(19) 0.16807(11) 0.79858(10) 0.0200(3) Uani 1 1 d . . . . .
C47 C 0.5943(2) 0.18942(11) 0.86321(10) 0.0209(3) Uani 1 1 d . . . . .
H47 H 0.6469 0.1949 0.9019 0.025 Uiso 1 1 calc R U . . .
C48 C 0.4491(2) 0.20288(11) 0.87235(11) 0.0234(4) Uani 1 1 d . . . . .
H48 H 0.4051 0.2166 0.9170 0.028 Uiso 1 1 calc R U . . .
C49 C 0.3684(2) 0.19648(12) 0.81719(11) 0.0240(4) Uani 1 1 d . . . . .
H49 H 0.2695 0.2062 0.8234 0.029 Uiso 1 1 calc R U . . .
C50 C 0.4352(2) 0.17540(12) 0.75221(11) 0.0239(4) Uani 1 1 d . . . . .
H50 H 0.3816 0.1708 0.7137 0.029 Uiso 1 1 calc R U . . .
C51 C 0.5800(2) 0.16109(11) 0.74380(10) 0.0222(3) Uani 1 1 d . . . . .
H51 H 0.6233 0.1460 0.6993 0.027 Uiso 1 1 calc R U . . .
C52A C 0.9420(7) 0.9687(4) 0.4684(4) 0.0515(15) Uiso 0.5 1 d . . P B -1
H52A H 0.8931 0.9407 0.4403 0.062 Uiso 0.5 1 calc R U P B -1
C53A C 0.9058(5) 0.9780(3) 0.5402(3) 0.0291(8) Uiso 0.5 1 d . . P B -1
H53A H 0.8368 0.9515 0.5619 0.035 Uiso 0.5 1 calc R U P B -1
C54A C 0.9682(6) 1.0244(4) 0.5793(3) 0.0437(12) Uiso 0.5 1 d . . P B -1
H54A H 0.9389 1.0314 0.6272 0.052 Uiso 0.5 1 calc R U P B -1
C55A C 1.0711(8) 1.0605(5) 0.5511(4) 0.0574(16) Uiso 0.5 1 d . . P B -1
H55A H 1.1134 1.0932 0.5782 0.069 Uiso 0.5 1 calc R U P B -1
C56A C 1.1125(7) 1.0480(4) 0.4811(4) 0.0504(14) Uiso 0.5 1 d . . P B -1
H56A H 1.1856 1.0723 0.4611 0.061 Uiso 0.5 1 calc R U P B -1
C57A C 1.0537(7) 1.0028(4) 0.4397(4) 0.0440(12) Uiso 0.5 1 d . . P B -1
H57A H 1.0872 0.9942 0.3926 0.053 Uiso 0.5 1 calc R U P B -1

loop_
_atom_site_aniso_label
_atom_site_aniso_U_11
_atom_site_aniso_U_22
_atom_site_aniso_U_33
_atom_site_aniso_U_23
_atom_site_aniso_U_13
_atom_site_aniso_U_12
Sr1 0.01840(7) 0.01192(6) 0.01230(6) -0.00131(5) -0.00159(5) -0.00290(5)
Sr2 0.02210(8) 0.01417(7) 0.01289(7) -0.00130(5) -0.00390(5) -0.00433(5)
Sr3 0.02198(8) 0.01370(7) 0.01406(7) 0.00020(5) -0.00187(5) -0.00549(5)
N1 0.0281(8) 0.0153(6) 0.0173(7) -0.0005(5) -0.0008(6) -0.0065(6)
N2 0.0166(7) 0.0178(7) 0.0263(8) -0.0015(6) -0.0016(5) -0.0029(5)
N3 0.0240(7) 0.0187(7) 0.0155(6) -0.0029(5) -0.0009(5) -0.0064(6)
N4 0.0162(7) 0.0284(8) 0.0271(8) -0.0054(6) -0.0001(6) -0.0036(6)
N5 0.0231(7) 0.0167(6) 0.0183(7) -0.0042(5) -0.0020(5) -0.0063(5)
N8 0.0219(7) 0.0220(7) 0.0249(8) -0.0015(6) -0.0004(6) -0.0065(6)
N7 0.0368(9) 0.0228(8) 0.0178(7) 0.0004(6) -0.0044(6) -0.0032(7)
N6 0.0208(7) 0.0277(8) 0.0298(9) -0.0070(7) -0.0063(6) -0.0018(6)
N9 0.0460(10) 0.0170(7) 0.0147(7) 0.0011(5) -0.0045(7) -0.0055(7)
N10 0.0254(8) 0.0372(10) 0.0274(9) 0.0033(7) -0.0012(7) -0.0031(7)
N11 0.0450(11) 0.0193(7) 0.0251(8) 0.0016(6) -0.0020(7) -0.0124(7)
N12 0.0257(9) 0.0421(11) 0.0358(11) 0.0096(8) 0.0060(8) 0.0001(8)
C1 0.0487(14) 0.0235(9) 0.0220(9) 0.0035(7) -0.0049(9) -0.0010(9)
C2 0.0351(11) 0.0272(10) 0.0320(11) -0.0012(8) -0.0140(9) 0.0007(8)
C3 0.0221(9) 0.0205(8) 0.0376(11) -0.0072(8) -0.0031(8) -0.0011(7)
C4 0.0296(10) 0.0256(9) 0.0258(9) -0.0081(7) 0.0014(8) -0.0017(8)
C5 0.0280(9) 0.0238(9) 0.0256(9) -0.0053(7) -0.0013(7) -0.0084(7)
C6 0.0217(9) 0.0291(10) 0.0364(11) -0.0079(8) -0.0016(8) -0.0074(8)
C7 0.0417(13) 0.0448(13) 0.0282(11) -0.0007(9) 0.0046(9) -0.0261(11)
C8 0.0431(13) 0.0404(12) 0.0210(9) -0.0002(8) 0.0041(8) -0.0210(10)
C9 0.0179(9) 0.0283(10) 0.0655(17) -0.0072(10) 0.0018(10) -0.0063(8)
C10 0.0493(13) 0.0237(9) 0.0190(9) -0.0005(7) -0.0075(8) -0.0068(9)
C11 0.0197(10) 0.0454(15) 0.074(2) -0.0273(14) 0.0022(11) 0.0010(10)
C12 0.0376(12) 0.0334(11) 0.0440(13) 0.0088(10) -0.0120(10) -0.0192(10)
C13 0.0335(12) 0.0368(12) 0.0442(14) -0.0069(10) -0.0083(10) -0.0107(10)
C14 0.0328(12) 0.0631(18) 0.0289(11) -0.0028(11) -0.0124(9) -0.0030(12)
C15 0.0492(15) 0.0500(15) 0.0272(11) 0.0054(10) -0.0128(10) -0.0198(12)
C16 0.0455(14) 0.0389(13) 0.0279(11) 0.0011(9) 0.0045(10) -0.0056(11)
C17 0.0348(12) 0.0504(15) 0.0238(10) -0.0059(10) 0.0023(9) 0.0046(10)
C18 0.0367(12) 0.0257(10) 0.0454(14) -0.0018(9) 0.0069(10) -0.0033(9)
C19 0.0426(13) 0.0208(9) 0.0443(14) -0.0069(9) 0.0090(10) -0.0100(9)
C20 0.0217(9) 0.0472(13) 0.0328(11) -0.0107(10) -0.0004(8) -0.0056(9)
C21 0.0498(14) 0.0305(11) 0.0289(11) 0.0058(8) -0.0086(10) -0.0135(10)
C22 0.0263(11) 0.0525(16) 0.0553(17) -0.0094(13) -0.0097(11) -0.0055(11)
C23A 0.0350(17) 0.0225(13) 0.0177(13) -0.0034(10) -0.0056(12) -0.0009(12)
C24A 0.0298(16) 0.0255(17) 0.0277(16) -0.0030(13) -0.0096(12) -0.0023(13)
C25A 0.0355(17) 0.0206(14) 0.0271(16) 0.0007(12) -0.0085(13) 0.0018(12)
C26A 0.0356(19) 0.0159(13) 0.0321(18) -0.0007(12) -0.0017(15) 0.0013(12)
C27A 0.040(2) 0.0146(13) 0.0341(19) 0.0025(12) 0.0114(16) -0.0035(14)
C28A 0.0329(18) 0.0225(15) 0.048(2) 0.0005(15) 0.0132(16) -0.0109(14)
C29A 0.0330(17) 0.0249(16) 0.0285(16) -0.0003(12) 0.0110(13) -0.0045(12)
C30A 0.0342(18) 0.0199(13) 0.0215(14) -0.0019(11) 0.0037(12) -0.0021(13)
C23B 0.026(3) 0.026(3) 0.020(3) -0.005(2) -0.007(2) -0.006(2)
C24B 0.028(3) 0.025(3) 0.025(3) 0.000(2) -0.011(2) 0.002(2)
C25B 0.034(3) 0.017(2) 0.031(3) -0.002(2) -0.010(2) 0.005(2)
C26B 0.041(4) 0.015(2) 0.031(3) 0.002(2) -0.006(3) -0.003(2)
C27B 0.034(4) 0.021(3) 0.032(3) 0.002(2) 0.005(3) -0.013(3)
C28B 0.039(3) 0.022(3) 0.032(3) -0.001(2) 0.009(3) -0.011(2)
C29B 0.033(3) 0.022(3) 0.020(2) -0.003(2) 0.006(2) -0.006(2)
C30B 0.037(3) 0.017(2) 0.020(2) -0.0029(18) 0.001(2) -0.007(2)
C31 0.0276(11) 0.0571(17) 0.0432(14) -0.0194(12) 0.0027(10) -0.0069(11)
C32 0.0492(14) 0.0195(9) 0.0308(11) -0.0008(8) -0.0012(9) -0.0084(9)
C33 0.0243(10) 0.0346(12) 0.0473(14) 0.0008(10) 0.0015(9) -0.0042(9)
Si1 0.0195(2) 0.0211(2) 0.0256(3) 0.00243(19) 0.00143(19) 0.00093(19)
C34 0.0179(8) 0.0335(10) 0.0227(9) 0.0051(7) 0.0010(7) 0.0049(7)
C35 0.0408(13) 0.0417(13) 0.0284(11) 0.0119(10) 0.0037(9) 0.0120(10)
C36 0.064(2) 0.070(2) 0.0227(11) 0.0111(12) 0.0015(12) 0.0346(17)
C37 0.0487(17) 0.093(3) 0.0267(12) -0.0150(14) -0.0132(11) 0.0285(17)
C38 0.0356(13) 0.070(2) 0.0375(14) -0.0192(13) -0.0058(11) -0.0001(13)
C39 0.0260(10) 0.0460(13) 0.0255(10) -0.0029(9) -0.0007(8) -0.0038(9)
C40 0.0204(8) 0.0250(8) 0.0180(8) -0.0004(6) 0.0022(6) -0.0033(7)
C41 0.0202(9) 0.0496(14) 0.0359(12) 0.0133(10) 0.0030(8) -0.0028(9)
C42 0.0273(11) 0.0640(18) 0.0458(15) 0.0190(13) 0.0078(10) -0.0131(12)
C43 0.0417(13) 0.0433(13) 0.0271(11) 0.0084(9) 0.0042(9) -0.0152(11)
C44 0.0352(11) 0.0241(9) 0.0224(9) 0.0016(7) -0.0020(8) -0.0036(8)
C45 0.0225(8) 0.0209(8) 0.0190(8) -0.0029(6) -0.0003(6) -0.0032(6)
C46 0.0208(8) 0.0149(7) 0.0225(8) 0.0026(6) 0.0011(6) -0.0013(6)
C47 0.0228(8) 0.0159(7) 0.0227(8) 0.0017(6) 0.0008(6) -0.0025(6)
C48 0.0258(9) 0.0176(8) 0.0243(9) 0.0039(6) 0.0060(7) -0.0023(7)
C49 0.0203(8) 0.0178(8) 0.0329(10) 0.0040(7) 0.0013(7) -0.0038(6)
C50 0.0250(9) 0.0189(8) 0.0285(9) 0.0033(7) -0.0038(7) -0.0067(7)
C51 0.0254(9) 0.0176(7) 0.0227(8) 0.0025(6) 0.0003(7) -0.0040(6)

loop_
_atom_type_symbol
_atom_type_description
_atom_type_scat_dispersion_real
_atom_type_scat_dispersion_imag
_atom_type_scat_source
C C 0.0033 0.0016 'International Tables Vol C Tables 4.2.6.8 and 6.1.1.4'
H H 0.0000 0.0000 'International Tables Vol C Tables 4.2.6.8 and 6.1.1.4'
N N 0.0061 0.0033 'International Tables Vol C Tables 4.2.6.8 and 6.1.1.4'
Si Si 0.0817 0.0704 'International Tables Vol C Tables 4.2.6.8 and 6.1.1.4'
Sr Sr -1.5307 3.2498 'International Tables Vol C Tables 4.2.6.8 and 6.1.1.4'
O O 0.0106 0.0060 'International Tables Vol C Tables 4.2.6.8 and 6.1.1.4'

loop_
_geom_angle_atom_site_label_1
_geom_angle_atom_site_label_2
_geom_angle_atom_site_label_3
_geom_angle
H2 Sr1 H1 64.5(9)
H2 Sr1 N1 77.1(3)
H1 Sr1 N1 79.7(3)
H2 Sr1 N9 78.0(3)
H1 Sr1 N9 78.5(3)
N1 Sr1 N9 152.15(5)
H2 Sr1 N2 135.5(4)
H1 Sr1 N2 81.2(4)
N1 Sr1 N2 69.33(5)
N9 Sr1 N2 123.56(6)
H2 Sr1 N3 152.0(5)
H1 Sr1 N3 143.4(4)
N1 Sr1 N3 105.65(5)
N9 Sr1 N3 102.19(5)
N2 Sr1 N3 67.90(5)
H2 Sr1 N4 88.0(5)
H1 Sr1 N4 143.2(4)
N1 Sr1 N4 70.22(5)
N9 Sr1 N4 121.00(6)
N2 Sr1 N4 106.42(5)
N3 Sr1 N4 67.73(5)
H1 Sr1 O2 78.3(4)
N1 Sr1 O2 78.92(7)
N9 Sr1 O2 79.84(7)
N2 Sr1 O2 144.72(7)
N3 Sr1 O2 138.17(7)
N4 Sr1 O2 75.53(7)
H2 Sr1 C30A 98.1(4)
H1 Sr1 C30A 72.0(3)
N1 Sr1 C30A 150.37(8)
N9 Sr1 C30A 26.43(8)
N2 Sr1 C30A 97.13(7)
N3 Sr1 C30A 92.28(6)
N4 Sr1 C30A 139.31(8)
H2 Sr1 C8 72.6(3)
H1 Sr1 C8 98.7(3)
N1 Sr1 C8 23.90(6)
N9 Sr1 C8 148.29(6)
N2 Sr1 C8 86.50(6)
N3 Sr1 C8 98.45(5)
N4 Sr1 C8 47.55(6)
O2 Sr1 C8 68.75(8)
C30A Sr1 C8 169.25(7)
H1 Sr1 C23B 98.7(3)
N1 Sr1 C23B 143.95(11)
N9 Sr1 C23B 27.70(12)
N2 Sr1 C23B 146.51(12)
N3 Sr1 C23B 96.83(10)
N4 Sr1 C23B 93.67(11)
O2 Sr1 C23B 65.66(12)
C8 Sr1 C23B 126.16(12)
H2 Sr1 C2 112.6(4)
H1 Sr1 C2 71.9(3)
N1 Sr1 C2 45.81(6)
N9 Sr1 C2 138.69(6)
N2 Sr1 C2 24.86(5)
N3 Sr1 C2 86.03(5)
N4 Sr1 C2 99.72(6)
O2 Sr1 C2 120.13(7)
C30A Sr1 C2 114.41(8)
C8 Sr1 C2 66.15(6)
C23B Sr1 C2 166.38(12)
H2 Sr1 H1 64.5(9)
H1 Sr1 H1 0.0(7)
N1 Sr1 H1 79.7(3)
N9 Sr1 H1 78.5(3)
N2 Sr1 H1 81.2(4)
N3 Sr1 H1 143.4(4)
N4 Sr1 H1 143.2(4)
O2 Sr1 H1 78.3(4)
C30A Sr1 H1 72.0(3)
C8 Sr1 H1 98.7(3)
C23B Sr1 H1 98.7(3)
C2 Sr1 H1 71.9(3)
H2 Sr1 H2 0.0(14)
H1 Sr1 H2 64.5(9)
N1 Sr1 H2 77.1(3)
N9 Sr1 H2 78.0(3)
N2 Sr1 H2 135.5(4)
N3 Sr1 H2 152.0(5)
N4 Sr1 H2 88.0(5)
C30A Sr1 H2 98.1(4)
C8 Sr1 H2 72.6(3)
C2 Sr1 H2 112.6(4)
H1 Sr1 H2 64.5(9)
Sr3 O2 Sr2 74.32(8)
Sr3 O2 Sr1 73.47(7)
Sr2 O2 Sr1 72.98(8)
Sr3 O2 H2O 134.7
Sr2 O2 H2O 135.4
Sr1 O2 H2O 138.6
H2 Sr2 H1 64.5(9)
H2 Sr2 N1 78.1(3)
H1 Sr2 N1 80.5(3)
H2 Sr2 N5 79.6(3)
H1 Sr2 N5 76.5(3)
N1 Sr2 N5 153.13(5)
H2 Sr2 N6 140.4(5)
H1 Sr2 N6 83.5(4)
N1 Sr2 N6 120.78(5)
N5 Sr2 N6 70.24(5)
H2 Sr2 N7 147.3(5)
H1 Sr2 N7 148.1(4)
N1 Sr2 N7 101.06(5)
N5 Sr2 N7 105.80(5)
N6 Sr2 N7 68.19(6)
H2 Sr2 N8 85.6(5)
H1 Sr2 N8 137.9(4)
N1 Sr2 N8 123.38(5)
N5 Sr2 N8 69.18(5)
N6 Sr2 N8 106.12(5)
N7 Sr2 N8 67.41(5)
H1 Sr2 O2 79.3(4)
N1 Sr2 O2 80.65(7)
N5 Sr2 O2 81.65(7)
N6 Sr2 O2 149.81(7)
N7 Sr2 O2 132.54(8)
N8 Sr2 O2 72.41(7)
H2 Sr2 C8 73.1(3)
H1 Sr2 C8 99.2(3)
N1 Sr2 C8 23.94(6)
N5 Sr2 C8 151.29(6)
N6 Sr2 C8 138.12(6)
N7 Sr2 C8 92.81(6)
N8 Sr2 C8 99.44(6)
O2 Sr2 C8 69.69(8)
H2 Sr2 C12 98.4(4)
H1 Sr2 C12 71.2(3)
N1 Sr2 C12 149.72(6)
N5 Sr2 C12 24.25(6)
N6 Sr2 C12 46.88(6)
N7 Sr2 C12 97.66(6)
N8 Sr2 C12 85.81(6)
O2 Sr2 C12 103.64(7)
C8 Sr2 C12 169.46(6)
H2 Sr2 C19 84.5(3)
H1 Sr2 C19 99.0(3)
N1 Sr2 C19 160.96(6)
N5 Sr2 C19 23.10(5)
N6 Sr2 C19 77.80(6)
N7 Sr2 C19 89.45(6)
N8 Sr2 C19 46.64(5)
O2 Sr2 C19 80.56(8)
C8 Sr2 C19 141.31(6)
C12 Sr2 C19 40.62(6)
H2 Sr2 Sr1 42.8(4)
H1 Sr2 Sr1 43.5(4)
N1 Sr2 Sr1 46.84(4)
N5 Sr2 Sr1 106.30(3)
N6 Sr2 Sr1 123.16(4)
N7 Sr2 Sr1 147.90(4)
N8 Sr2 Sr1 126.11(4)
O2 Sr2 Sr1 54.21(6)
C8 Sr2 Sr1 58.11(4)
C12 Sr2 Sr1 111.43(5)
C19 Sr2 Sr1 121.41(5)
H2 Sr2 H1 64.5(9)
H1 Sr2 H1 0.0(9)
N1 Sr2 H1 80.5(3)
N5 Sr2 H1 76.5(3)
N6 Sr2 H1 83.5(4)
N7 Sr2 H1 148.1(4)
N8 Sr2 H1 137.9(4)
O2 Sr2 H1 79.3(4)
C8 Sr2 H1 99.2(3)
C12 Sr2 H1 71.2(3)
C19 Sr2 H1 99.0(3)
Sr1 Sr2 H1 43.5(4)
H2 Sr2 H2 0.0(10)
H1 Sr2 H2 64.5(9)
N1 Sr2 H2 78.1(3)
N5 Sr2 H2 79.6(3)
N6 Sr2 H2 140.4(5)
N7 Sr2 H2 147.3(5)
N8 Sr2 H2 85.6(5)
C8 Sr2 H2 73.1(3)
C12 Sr2 H2 98.4(4)
C19 Sr2 H2 84.5(3)
Sr1 Sr2 H2 42.8(4)
H1 Sr2 H2 64.5(9)
H2 Sr3 H1 64.7(9)
H2 Sr3 N5 79.9(3)
H1 Sr3 N5 77.0(3)
H2 Sr3 N9 78.3(3)
H1 Sr3 N9 78.9(3)
N5 Sr3 N9 152.71(5)
H2 Sr3 N11 149.6(5)
H1 Sr3 N11 145.7(4)
N5 Sr3 N11 102.69(5)
N9 Sr3 N11 104.44(5)
H2 Sr3 N10 85.7(5)
H1 Sr3 N10 140.2(4)
N5 Sr3 N10 125.19(5)
N9 Sr3 N10 69.16(6)
N11 Sr3 N10 67.96(6)
H2 Sr3 N12 138.3(4)
H1 Sr3 N12 83.1(4)
N5 Sr3 N12 119.48(6)
N9 Sr3 N12 69.65(7)
N11 Sr3 N12 67.00(6)
N10 Sr3 N12 106.26(6)
H1 Sr3 O2 79.6(4)
N5 Sr3 O2 82.00(7)
N9 Sr3 O2 81.18(7)
N11 Sr3 O2 134.65(8)
N10 Sr3 O2 72.75(8)
N12 Sr3 O2 148.43(8)
H1 Sr3 C23B 99.2(3)
N5 Sr3 C23B 148.31(12)
N9 Sr3 C23B 27.85(11)
N11 Sr3 C23B 97.63(11)
N10 Sr3 C23B 43.47(11)
N12 Sr3 C23B 90.76(12)
O2 Sr3 C23B 66.46(13)
H2 Sr3 C30A 97.6(4)
H1 Sr3 C30A 71.7(3)
N5 Sr3 C30A 146.25(8)
N9 Sr3 C30A 26.02(8)
N11 Sr3 C30A 96.17(7)
N10 Sr3 C30A 87.77(8)
N12 Sr3 C30A 44.90(8)
H2 Sr3 C12 97.7(4)
H1 Sr3 C12 70.9(3)
N5 Sr3 C12 23.77(6)
N9 Sr3 C12 147.90(6)
N11 Sr3 C12 94.93(6)
N10 Sr3 C12 142.80(7)
N12 Sr3 C12 95.73(7)
O2 Sr3 C12 103.18(7)
C23B Sr3 C12 167.32(12)
C30A Sr3 C12 127.97(8)
H1 Sr3 C30B 84.6(3)
N5 Sr3 C30B 160.63(12)
N9 Sr3 C30B 19.89(11)
N11 Sr3 C30B 88.93(10)
N10 Sr3 C30B 73.44(13)
N12 Sr3 C30B 50.98(12)
O2 Sr3 C30B 100.95(12)
C23B Sr3 C30B 40.94(16)
C12 Sr3 C30B 141.47(13)
H2 Sr3 H1 64.7(9)
H1 Sr3 H1 0.0(7)
N5 Sr3 H1 77.0(3)
N9 Sr3 H1 78.9(3)
N11 Sr3 H1 145.7(4)
N10 Sr3 H1 140.2(4)
N12 Sr3 H1 83.1(4)
O2 Sr3 H1 79.6(4)
C23B Sr3 H1 99.2(3)
C30A Sr3 H1 71.7(3)
C12 Sr3 H1 70.9(3)
C30B Sr3 H1 84.6(3)
H2 Sr3 H2 0.0(8)
H1 Sr3 H2 64.7(9)
N5 Sr3 H2 79.9(3)
N9 Sr3 H2 78.3(3)
N11 Sr3 H2 149.6(5)
N10 Sr3 H2 85.7(5)
N12 Sr3 H2 138.3(4)
C30A Sr3 H2 97.6(4)
C12 Sr3 H2 97.7(4)
H1 Sr3 H2 64.7(9)
C8 N1 C1 109.99(18)
C8 N1 Sr2 109.79(13)
C1 N1 Sr2 126.80(14)
C8 N1 Sr1 108.86(13)
C1 N1 Sr1 111.12(12)
Sr2 N1 Sr1 87.38(5)
C3 N2 C9 110.96(17)
C3 N2 C2 111.24(17)
C9 N2 C2 107.14(18)
C3 N2 Sr1 111.54(11)
C9 N2 Sr1 109.40(13)
C2 N2 Sr1 106.37(12)
C10 N3 C5 112.23(17)
C10 N3 C4 109.86(17)
C5 N3 C4 109.71(16)
C10 N3 Sr1 104.28(11)
C5 N3 Sr1 111.59(11)
C4 N3 Sr1 109.02(11)
C11 N4 C6 109.60(18)
C11 N4 C7 111.5(2)
C6 N4 C7 108.95(18)
C11 N4 Sr1 108.64(15)
C6 N4 Sr1 110.56(12)
C7 N4 Sr1 107.54(12)
C19 N5 C12 109.17(18)
C19 N5 Sr3 128.62(15)
C12 N5 Sr3 109.75(14)
C19 N5 Sr2 111.20(12)
C12 N5 Sr2 107.71(13)
Sr3 N5 Sr2 87.13(4)
C17 N8 C22 110.9(2)
C17 N8 C18 113.3(2)
C22 N8 C18 106.2(2)
C17 N8 Sr2 110.27(13)
C22 N8 Sr2 111.30(15)
C18 N8 Sr2 104.69(13)
C15 N7 C21 112.3(2)
C15 N7 C16 111.0(2)
C21 N7 C16 105.88(19)
C15 N7 Sr2 111.42(14)
C21 N7 Sr2 106.84(13)
C16 N7 Sr2 109.22(13)
C13 N6 C20 113.6(2)
C13 N6 C14 110.5(2)
C20 N6 C14 107.10(19)
C13 N6 Sr2 107.27(13)
C20 N6 Sr2 110.66(13)
C14 N6 Sr2 107.53(14)
C23A N9 C30A 108.9(2)
C30B N9 C23B 108.0(4)
C30B N9 Sr3 117.6(3)
C23A N9 Sr3 115.29(16)
C30A N9 Sr3 106.06(16)
C23B N9 Sr3 103.1(2)
C30B N9 Sr1 133.3(3)
C23A N9 Sr1 131.55(19)
C30A N9 Sr1 104.38(15)
C23B N9 Sr1 103.3(2)
Sr3 N9 Sr1 87.09(5)
C24B N10 C31 118.9(4)
C25A N10 C31 118.6(2)
C25A N10 C24A 108.8(2)
C31 N10 C24A 103.8(2)
C24B N10 C25B 110.3(4)
C31 N10 C25B 95.4(3)
C24B N10 Sr3 113.3(3)
C25A N10 Sr3 109.65(17)
C31 N10 Sr3 112.28(16)
C24A N10 Sr3 102.16(16)
C25B N10 Sr3 104.2(2)
C26B N11 C32 125.7(3)
C27A N11 C32 116.1(3)
C27A N11 C26A 110.0(3)
C32 N11 C26A 102.5(2)
C26B N11 C27B 107.9(5)
C32 N11 C27B 99.3(3)
C26B N11 Sr3 114.1(3)
C27A N11 Sr3 116.49(17)
C32 N11 Sr3 103.14(13)
C26A N11 Sr3 107.29(16)
C27B N11 Sr3 104.0(3)
C28B N12 C33 123.6(4)
C29A N12 C33 116.4(2)
C29A N12 C28A 110.1(3)
C33 N12 C28A 102.4(2)
C28B N12 C29B 104.9(4)
C33 N12 C29B 96.4(3)
C28B N12 Sr3 115.1(3)
C29A N12 Sr3 108.83(18)
C33 N12 Sr3 112.17(15)
C28A N12 Sr3 106.40(17)
C29B N12 Sr3 98.6(2)
N1 C1 C2 112.68(18)
N1 C1 Sr1 45.54(9)
C2 C1 Sr1 77.11(12)
N1 C1 H1A 109.1
C2 C1 H1A 109.1
Sr1 C1 H1A 96.2
N1 C1 H1B 109.1
C2 C1 H1B 109.1
Sr1 C1 H1B 150.8
H1A C1 H1B 107.8
N2 C2 C1 113.62(18)
N2 C2 Sr1 48.77(9)
C1 C2 Sr1 77.49(12)
N2 C2 H2A 108.8
C1 C2 H2A 108.8
Sr1 C2 H2A 92.1
N2 C2 H2B 108.8
C1 C2 H2B 108.8
Sr1 C2 H2B 155.1
H2A C2 H2B 107.7
N2 C3 C4 112.69(17)
N2 C3 H3A 109.1
C4 C3 H3A 109.1
N2 C3 H3B 109.1
C4 C3 H3B 109.1
H3A C3 H3B 107.8
N3 C4 C3 113.50(16)
N3 C4 H4A 108.9
C3 C4 H4A 108.9
N3 C4 H4B 108.9
C3 C4 H4B 108.9
H4A C4 H4B 107.7
N3 C5 C6 113.40(17)
N3 C5 H5A 108.9
C6 C5 H5A 108.9
N3 C5 H5B 108.9
C6 C5 H5B 108.9
H5A C5 H5B 107.7
N4 C6 C5 114.45(17)
N4 C6 H6A 108.6
C5 C6 H6A 108.6
N4 C6 H6B 108.6
C5 C6 H6B 108.6
H6A C6 H6B 107.6
N4 C7 C8 113.25(19)
N4 C7 H7A 108.9
C8 C7 H7A 108.9
N4 C7 H7B 108.9
C8 C7 H7B 108.9
H7A C7 H7B 107.7
N1 C8 C7 115.90(18)
N1 C8 Sr2 46.27(9)
C7 C8 Sr2 142.55(15)
N1 C8 Sr1 47.24(9)
C7 C8 Sr1 80.23(12)
Sr2 C8 Sr1 64.44(4)
N1 C8 H8A 108.3
C7 C8 H8A 108.3
Sr2 C8 H8A 64.0
Sr1 C8 H8A 93.1
N1 C8 H8B 108.3
C7 C8 H8B 108.3
Sr2 C8 H8B 108.9
Sr1 C8 H8B 153.2
H8A C8 H8B 107.4
N2 C9 H9A 109.5
N2 C9 H9B 109.5
H9A C9 H9B 109.5
N2 C9 H9C 109.5
H9A C9 H9C 109.5
H9B C9 H9C 109.5
N3 C10 H10A 109.5
N3 C10 H10B 109.5
H10A C10 H10B 109.5
N3 C10 H10C 109.5
H10A C10 H10C 109.5
H10B C10 H10C 109.5
N4 C11 H11A 109.5
N4 C11 H11B 109.5
H11A C11 H11B 109.5
N4 C11 H11C 109.5
H11A C11 H11C 109.5
H11B C11 H11C 109.5
N5 C12 C13 117.5(2)
N5 C12 Sr2 48.04(9)
C13 C12 Sr2 79.92(13)
N5 C12 Sr3 46.48(10)
C13 C12 Sr3 141.44(16)
Sr2 C12 Sr3 64.61(4)
N5 C12 H12A 107.9
C13 C12 H12A 107.9
Sr2 C12 H12A 152.8
Sr3 C12 H12A 110.6
N5 C12 H12B 107.9
C13 C12 H12B 107.9
Sr2 C12 H12B 94.4
Sr3 C12 H12B 62.7
H12A C12 H12B 107.2
N6 C13 C12 113.5(2)
N6 C13 H13A 108.9
C12 C13 H13A 108.9
N6 C13 H13B 108.9
C12 C13 H13B 108.9
H13A C13 H13B 107.7
C15 C14 N6 116.3(2)
C15 C14 H14A 108.2
N6 C14 H14A 108.2
C15 C14 H14B 108.2
N6 C14 H14B 108.2
H14A C14 H14B 107.4
N7 C15 C14 114.2(2)
N7 C15 H15A 108.7
C14 C15 H15A 108.7
N7 C15 H15B 108.7
C14 C15 H15B 108.7
H15A C15 H15B 107.6
C17 C16 N7 113.6(2)
C17 C16 H16A 108.9
N7 C16 H16A 108.9
C17 C16 H16B 108.9
N7 C16 H16B 108.9
H16A C16 H16B 107.7
N8 C17 C16 115.0(2)
N8 C17 H17A 108.5
C16 C17 H17A 108.5
N8 C17 H17B 108.5
C16 C17 H17B 108.5
H17A C17 H17B 107.5
N8 C18 C19 115.0(2)
N8 C18 H18A 108.5
C19 C18 H18A 108.5
N8 C18 H18B 108.5
C19 C18 H18B 108.5
H18A C18 H18B 107.5
N5 C19 C18 114.13(19)
N5 C19 Sr2 45.70(9)
C18 C19 Sr2 77.60(12)
N5 C19 H19A 108.7
C18 C19 H19A 108.7
Sr2 C19 H19A 150.1
N5 C19 H19B 108.7
C18 C19 H19B 108.7
Sr2 C19 H19B 97.1
H19A C19 H19B 107.6
N6 C20 H20A 109.5
N6 C20 H20B 109.5
H20A C20 H20B 109.5
N6 C20 H20C 109.5
H20A C20 H20C 109.5
H20B C20 H20C 109.5
N7 C21 H21A 109.5
N7 C21 H21B 109.5
H21A C21 H21B 109.5
N7 C21 H21C 109.5
H21A C21 H21C 109.5
H21B C21 H21C 109.5
N8 C22 H22A 109.5
N8 C22 H22B 109.5
H22A C22 H22B 109.5
N8 C22 H22C 109.5
H22A C22 H22C 109.5
H22B C22 H22C 109.5
N9 C23A C24A 110.1(3)
N9 C23A H23A 109.6
C24A C23A H23A 109.6
N9 C23A H23B 109.6
C24A C23A H23B 109.6
H23A C23A H23B 108.1
C23A C24A N10 115.1(3)
C23A C24A H24A 108.5
N10 C24A H24A 108.5
C23A C24A H24B 108.5
N10 C24A H24B 108.5
H24A C24A H24B 107.5
N10 C25A C26A 110.2(3)
N10 C25A H25A 109.6
C26A C25A H25A 109.6
N10 C25A H25B 109.6
C26A C25A H25B 109.6
H25A C25A H25B 108.1
C25A C26A N11 111.3(3)
C25A C26A H26A 109.4
N11 C26A H26A 109.4
C25A C26A H26B 109.4
N11 C26A H26B 109.4
H26A C26A H26B 108.0
N11 C27A C28A 111.1(3)
N11 C27A H27A 109.4
C28A C27A H27A 109.4
N11 C27A H27B 109.4
C28A C27A H27B 109.4
H27A C27A H27B 108.0
C27A C28A N12 114.1(3)
C27A C28A H28A 108.7
N12 C28A H28A 108.7
C27A C28A H28B 108.7
N12 C28A H28B 108.7
H28A C28A H28B 107.6
N12 C29A C30A 110.3(3)
N12 C29A H29A 109.6
C30A C29A H29A 109.6
N12 C29A H29B 109.6
C30A C29A H29B 109.6
H29A C29A H29B 108.1
C29A C30A N9 114.8(2)
C29A C30A Sr1 142.2(2)
N9 C30A Sr1 49.19(11)
C29A C30A Sr3 80.02(17)
N9 C30A Sr3 47.92(11)
Sr1 C30A Sr3 64.71(6)
C29A C30A H30A 108.6
N9 C30A H30A 108.6
Sr1 C30A H30A 61.4
Sr3 C30A H30A 91.2
C29A C30A H30B 108.6
N9 C30A H30B 108.6
Sr1 C30A H30B 109.2
Sr3 C30A H30B 154.8
H30A C30A H30B 107.5
C24B C23B N9 114.6(4)
C24B C23B Sr3 81.0(3)
N9 C23B Sr3 49.01(16)
C24B C23B Sr1 144.0(4)
N9 C23B Sr1 49.02(18)
Sr3 C23B Sr1 64.58(10)
C24B C23B H23C 108.6
N9 C23B H23C 108.6
Sr3 C23B H23C 156.8
Sr1 C23B H23C 107.2
C24B C23B H23D 108.6
N9 C23B H23D 108.6
Sr3 C23B H23D 88.2
Sr1 C23B H23D 62.4
H23C C23B H23D 107.6
N10 C24B C23B 109.6(5)
N10 C24B H24C 109.7
C23B C24B H24C 109.7
N10 C24B H24D 109.7
C23B C24B H24D 109.7
H24C C24B H24D 108.2
C26B C25B N10 112.9(4)
C26B C25B H25C 109.0
N10 C25B H25C 109.0
C26B C25B H25D 109.0
N10 C25B H25D 109.0
H25C C25B H25D 107.8
N11 C26B C25B 110.1(5)
N11 C26B H26C 109.6
C25B C26B H26C 109.6
N11 C26B H26D 109.6
C25B C26B H26D 109.6
H26C C26B H26D 108.2
C28B C27B N11 114.0(5)
C28B C27B H27C 108.8
N11 C27B H27C 108.8
C28B C27B H27D 108.8
N11 C27B H27D 108.8
H27C C27B H27D 107.7
N12 C28B C27B 104.8(5)
N12 C28B H28C 110.8
C27B C28B H28C 110.8
N12 C28B H28D 110.8
C27B C28B H28D 110.8
H28C C28B H28D 108.9
C30B C29B N12 114.2(4)
C30B C29B H29C 108.7
N12 C29B H29C 108.7
C30B C29B H29D 108.7
N12 C29B H29D 108.7
H29C C29B H29D 107.6
N9 C30B C29B 107.0(5)
N9 C30B Sr3 42.6(2)
C29B C30B Sr3 78.3(3)
N9 C30B H30C 110.3
C29B C30B H30C 110.3
Sr3 C30B H30C 92.5
N9 C30B H30D 110.3
C29B C30B H30D 110.3
Sr3 C30B H30D 151.6
H30C C30B H30D 108.6
N10 C31 H31A 109.5
N10 C31 H31B 109.5
H31A C31 H31B 109.5
N10 C31 H31C 109.5
H31A C31 H31C 109.5
H31B C31 H31C 109.5
N11 C32 H32A 109.5
N11 C32 H32B 109.5
H32A C32 H32B 109.5
N11 C32 H32C 109.5
H32A C32 H32C 109.5
H32B C32 H32C 109.5
N12 C33 H33A 109.5
N12 C33 H33B 109.5
H33A C33 H33B 109.5
N12 C33 H33C 109.5
H33A C33 H33C 109.5
H33B C33 H33C 109.5
C40 Si1 C46 102.44(8)
C40 Si1 C34 99.58(9)
C46 Si1 C34 101.52(9)
C39 C34 C35 115.6(2)
C39 C34 Si1 126.07(16)
C35 C34 Si1 118.2(2)
C36 C35 C34 122.6(3)
C36 C35 H35 118.7
C34 C35 H35 118.7
C37 C36 C35 120.4(3)
C37 C36 H36 119.8
C35 C36 H36 119.8
C36 C37 C38 119.1(3)
C36 C37 H37 120.4
C38 C37 H37 120.4
C39 C38 C37 119.8(3)
C39 C38 H38 120.1
C37 C38 H38 120.1
C38 C39 C34 122.4(3)
C38 C39 H39 118.8
C34 C39 H39 118.8
C45 C40 C41 115.49(19)
C45 C40 Si1 126.97(15)
C41 C40 Si1 117.53(16)
C42 C41 C40 122.6(2)
C42 C41 H41 118.7
C40 C41 H41 118.7
C41 C42 C43 120.3(2)
C41 C42 H42 119.8
C43 C42 H42 119.8
C44 C43 C42 118.6(2)
C44 C43 H43 120.7
C42 C43 H43 120.7
C43 C44 C45 120.5(2)
C43 C44 H44 119.7
C45 C44 H44 119.7
C40 C45 C44 122.33(19)
C40 C45 H45 118.8
C44 C45 H45 118.8
C47 C46 C51 115.49(17)
C47 C46 Si1 125.64(15)
C51 C46 Si1 118.60(14)
C48 C47 C46 122.16(19)
C48 C47 H47 118.9
C46 C47 H47 118.9
C49 C48 C47 120.79(18)
C49 C48 H48 119.6
C47 C48 H48 119.6
C48 C49 C50 118.72(18)
C48 C49 H49 120.6
C50 C49 H49 120.6
C51 C50 C49 120.10(19)
C51 C50 H50 120.0
C49 C50 H50 120.0
C50 C51 C46 122.73(18)
C50 C51 H51 118.6
C46 C51 H51 118.6
C53A C52A C57A 117.5(6)
C53A C52A H52A 121.2
C57A C52A H52A 121.2
C54A C53A C52A 121.2(5)
C54A C53A H53A 119.4
C52A C53A H53A 119.4
C55A C54A C53A 121.3(6)
C55A C54A H54A 119.4
C53A C54A H54A 119.4
C54A C55A C56A 117.8(7)
C54A C55A H55A 121.1
C56A C55A H55A 121.1
C57A C56A C55A 123.4(7)
C57A C56A H56A 118.3
C55A C56A H56A 118.3
C56A C57A C52A 118.6(6)
C56A C57A H57A 120.7
C52A C57A H57A 120.7

loop_
_geom_bond_atom_site_label_1
_geom_bond_atom_site_label_2
_geom_bond_distance
Sr1 H2 2.443(17)
Sr1 H1 2.471(15)
Sr1 N1 2.6153(16)
Sr1 N9 2.6191(17)
Sr1 N2 2.6755(16)
Sr1 N3 2.6899(15)
Sr1 N4 2.7037(17)
Sr1 O2 3.039(3)
Sr1 C30A 3.352(3)
Sr1 C8 3.371(2)
Sr1 C23B 3.377(6)
Sr1 C2 3.413(2)
Sr1 H1 2.471(15)
Sr1 H2 2.443(17)
O2 Sr3 2.980(3)
O2 Sr2 2.984(3)
O2 H2O 0.8500
Sr2 H2 2.435(18)
Sr2 H1 2.478(15)
Sr2 N1 2.5701(15)
Sr2 N5 2.6214(15)
Sr2 N6 2.7074(17)
Sr2 N7 2.7140(17)
Sr2 N8 2.7294(17)
Sr2 C8 3.347(2)
Sr2 C12 3.358(2)
Sr2 C19 3.415(2)
Sr2 H1 2.478(15)
Sr2 H2 2.435(18)
Sr3 H2 2.439(18)
Sr3 H1 2.463(15)
Sr3 N5 2.6058(15)
Sr3 N9 2.6058(16)
Sr3 N11 2.6894(17)
Sr3 N10 2.7299(19)
Sr3 N12 2.745(2)
Sr3 C23B 3.362(5)
Sr3 C30A 3.374(3)
Sr3 C12 3.382(3)
Sr3 C30B 3.416(6)
Sr3 H1 2.463(15)
Sr3 H2 2.439(18)
N1 C8 1.443(3)
N1 C1 1.452(3)
N2 C3 1.464(3)
N2 C9 1.466(3)
N2 C2 1.496(3)
N3 C10 1.456(3)
N3 C5 1.477(3)
N3 C4 1.494(3)
N4 C11 1.465(3)
N4 C6 1.485(3)
N4 C7 1.490(3)
N5 C19 1.437(3)
N5 C12 1.448(3)
N8 C17 1.446(3)
N8 C22 1.466(3)
N8 C18 1.484(3)
N7 C15 1.441(3)
N7 C21 1.456(3)
N7 C16 1.512(3)
N6 C13 1.457(3)
N6 C20 1.461(3)
N6 C14 1.510(3)
N9 C30B 1.311(6)
N9 C23A 1.390(4)
N9 C30A 1.540(4)
N9 C23B 1.613(6)
N10 C24B 1.319(6)
N10 C25A 1.433(4)
N10 C31 1.456(3)
N10 C24A 1.572(4)
N10 C25B 1.637(6)
N11 C26B 1.372(7)
N11 C27A 1.412(4)
N11 C32 1.460(3)
N11 C26A 1.566(4)
N11 C27B 1.650(7)
N12 C28B 1.346(7)
N12 C29A 1.395(4)
N12 C33 1.450(3)
N12 C28A 1.579(4)
N12 C29B 1.713(6)
C1 C2 1.502(4)
C1 H1A 0.9900
C1 H1B 0.9900
C2 H2A 0.9900
C2 H2B 0.9900
C3 C4 1.506(3)
C3 H3A 0.9900
C3 H3B 0.9900
C4 H4A 0.9900
C4 H4B 0.9900
C5 C6 1.515(3)
C5 H5A 0.9900
C5 H5B 0.9900
C6 H6A 0.9900
C6 H6B 0.9900
C7 C8 1.532(3)
C7 H7A 0.9900
C7 H7B 0.9900
C8 H8A 0.9900
C8 H8B 0.9900
C9 H9A 0.9800
C9 H9B 0.9800
C9 H9C 0.9800
C10 H10A 0.9800
C10 H10B 0.9800
C10 H10C 0.9800
C11 H11A 0.9800
C11 H11B 0.9800
C11 H11C 0.9800
C12 C13 1.515(4)
C12 H12A 0.9900
C12 H12B 0.9900
C13 H13A 0.9900
C13 H13B 0.9900
C14 C15 1.490(4)
C14 H14A 0.9900
C14 H14B 0.9900
C15 H15A 0.9900
C15 H15B 0.9900
C16 C17 1.485(4)
C16 H16A 0.9900
C16 H16B 0.9900
C17 H17A 0.9900
C17 H17B 0.9900
C18 C19 1.495(3)
C18 H18A 0.9900
C18 H18B 0.9900
C19 H19A 0.9900
C19 H19B 0.9900
C20 H20A 0.9800
C20 H20B 0.9800
C20 H20C 0.9800
C21 H21A 0.9800
C21 H21B 0.9800
C21 H21C 0.9800
C22 H22A 0.9800
C22 H22B 0.9800
C22 H22C 0.9800
C23A C24A 1.518(5)
C23A H23A 0.9900
C23A H23B 0.9900
C24A H24A 0.9900
C24A H24B 0.9900
C25A C26A 1.518(5)
C25A H25A 0.9900
C25A H25B 0.9900
C26A H26A 0.9900
C26A H26B 0.9900
C27A C28A 1.518(6)
C27A H27A 0.9900
C27A H27B 0.9900
C28A H28A 0.9900
C28A H28B 0.9900
C29A C30A 1.538(5)
C29A H29A 0.9900
C29A H29B 0.9900
C30A H30A 0.9900
C30A H30B 0.9900
C23B C24B 1.530(9)
C23B H23C 0.9900
C23B H23D 0.9900
C24B H24C 0.9900
C24B H24D 0.9900
C25B C26B 1.505(10)
C25B H25C 0.9900
C25B H25D 0.9900
C26B H26C 0.9900
C26B H26D 0.9900
C27B C28B 1.521(9)
C27B H27C 0.9900
C27B H27D 0.9900
C28B H28C 0.9900
C28B H28D 0.9900
C29B C30B 1.524(9)
C29B H29C 0.9900
C29B H29D 0.9900
C30B H30C 0.9900
C30B H30D 0.9900
C31 H31A 0.9800
C31 H31B 0.9800
C31 H31C 0.9800
C32 H32A 0.9800
C32 H32B 0.9800
C32 H32C 0.9800
C33 H33A 0.9800
C33 H33B 0.9800
C33 H33C 0.9800
Si1 C40 1.923(2)
Si1 C46 1.9251(19)
Si1 C34 1.927(2)
C34 C39 1.396(4)
C34 C35 1.407(3)
C35 C36 1.380(4)
C35 H35 0.9500
C36 C37 1.375(6)
C36 H36 0.9500
C37 C38 1.394(5)
C37 H37 0.9500
C38 C39 1.392(4)
C38 H38 0.9500
C39 H39 0.9500
C40 C45 1.397(3)
C40 C41 1.407(3)
C41 C42 1.384(4)
C41 H41 0.9500
C42 C43 1.392(4)
C42 H42 0.9500
C43 C44 1.379(3)
C43 H43 0.9500
C44 C45 1.397(3)
C44 H44 0.9500
C45 H45 0.9500
C46 C47 1.407(3)
C46 C51 1.411(3)
C47 C48 1.396(3)
C47 H47 0.9500
C48 C49 1.384(3)
C48 H48 0.9500
C49 C50 1.397(3)
C49 H49 0.9500
C50 C51 1.390(3)
C50 H50 0.9500
C51 H51 0.9500
C52A C53A 1.408(9)
C52A C57A 1.411(9)
C52A H52A 0.9500
C53A C54A 1.370(8)
C53A H53A 0.9500
C54A C55A 1.356(10)
C54A H54A 0.9500
C55A C56A 1.392(10)
C55A H55A 0.9500
C56A C57A 1.361(9)
C56A H56A 0.9500
C57A H57A 0.9500

loop_
_geom_torsion_atom_site_label_1
_geom_torsion_atom_site_label_2
_geom_torsion_atom_site_label_3
_geom_torsion_atom_site_label_4
_geom_torsion
C8 N1 C1 C2 162.14(18)
Sr2 N1 C1 C2 -61.6(2)
Sr1 N1 C1 C2 41.5(2)
C8 N1 C1 Sr1 120.62(17)
Sr2 N1 C1 Sr1 -103.16(15)
C3 N2 C2 C1 -75.9(2)
C9 N2 C2 C1 162.71(18)
Sr1 N2 C2 C1 45.8(2)
C3 N2 C2 Sr1 -121.64(16)
C9 N2 C2 Sr1 116.93(16)
N1 C1 C2 N2 -62.5(2)
Sr1 C1 C2 N2 -33.51(15)
N1 C1 C2 Sr1 -29.03(15)
C9 N2 C3 C4 -81.0(2)
C2 N2 C3 C4 159.84(18)
Sr1 N2 C3 C4 41.3(2)
C10 N3 C4 C3 158.02(18)
C5 N3 C4 C3 -78.1(2)
Sr1 N3 C4 C3 44.3(2)
N2 C3 C4 N3 -60.4(2)
C10 N3 C5 C6 -75.9(2)
C4 N3 C5 C6 161.71(17)
Sr1 N3 C5 C6 40.8(2)
C11 N4 C6 C5 159.8(2)
C7 N4 C6 C5 -77.9(2)
Sr1 N4 C6 C5 40.1(2)
N3 C5 C6 N4 -56.8(3)
C11 N4 C7 C8 -81.1(2)
C6 N4 C7 C8 157.7(2)
Sr1 N4 C7 C8 37.9(2)
C1 N1 C8 C7 -76.9(3)
Sr2 N1 C8 C7 139.18(18)
Sr1 N1 C8 C7 45.1(2)
C1 N1 C8 Sr2 143.93(18)
Sr1 N1 C8 Sr2 -94.10(10)
C1 N1 C8 Sr1 -121.97(17)
Sr2 N1 C8 Sr1 94.10(10)
N4 C7 C8 N1 -60.3(3)
N4 C7 C8 Sr2 -9.3(4)
N4 C7 C8 Sr1 -28.45(17)
C19 N5 C12 C13 78.1(3)
Sr3 N5 C12 C13 -136.1(2)
Sr2 N5 C12 C13 -42.8(3)
C19 N5 C12 Sr2 120.86(18)
Sr3 N5 C12 Sr2 -93.37(10)
C19 N5 C12 Sr3 -145.77(19)
Sr2 N5 C12 Sr3 93.37(10)
C20 N6 C13 C12 83.1(3)
C14 N6 C13 C12 -156.5(2)
Sr2 N6 C13 C12 -39.5(2)
N5 C12 C13 N6 60.7(3)
Sr2 C12 C13 N6 29.84(18)
Sr3 C12 C13 N6 7.0(4)
C13 N6 C14 C15 74.0(3)
C20 N6 C14 C15 -161.8(2)
Sr2 N6 C14 C15 -42.8(3)
C21 N7 C15 C14 81.9(3)
C16 N7 C15 C14 -159.9(2)
Sr2 N7 C15 C14 -37.9(3)
N6 C14 C15 N7 58.0(3)
C15 N7 C16 C17 80.6(3)
C21 N7 C16 C17 -157.3(2)
Sr2 N7 C16 C17 -42.6(2)
C22 N8 C17 C16 81.9(3)
C18 N8 C17 C16 -158.8(2)
Sr2 N8 C17 C16 -41.9(3)
N7 C16 C17 N8 60.3(3)
C17 N8 C18 C19 74.8(3)
C22 N8 C18 C19 -163.2(2)
Sr2 N8 C18 C19 -45.4(2)
C12 N5 C19 C18 -158.7(2)
Sr3 N5 C19 C18 63.9(3)
Sr2 N5 C19 C18 -40.0(2)
C12 N5 C19 Sr2 -118.70(18)
Sr3 N5 C19 Sr2 103.95(15)
N8 C18 C19 N5 62.4(3)
N8 C18 C19 Sr2 34.28(18)
C30A N9 C23A C24A -160.8(3)
Sr3 N9 C23A C24A -41.8(3)
Sr1 N9 C23A C24A 68.3(3)
N9 C23A C24A N10 63.8(4)
C25A N10 C24A C23A 68.7(4)
C31 N10 C24A C23A -164.2(3)
Sr3 N10 C24A C23A -47.3(3)
C31 N10 C25A C26A 80.8(3)
C24A N10 C25A C26A -161.0(3)
Sr3 N10 C25A C26A -50.0(3)
N10 C25A C26A N11 68.7(4)
C27A N11 C26A C25A 80.8(3)
C32 N11 C26A C25A -155.0(3)
Sr3 N11 C26A C25A -46.8(3)
C32 N11 C27A C28A 82.9(3)
C26A N11 C27A C28A -161.3(3)
Sr3 N11 C27A C28A -39.0(4)
N11 C27A C28A N12 59.1(5)
C29A N12 C28A C27A 71.9(4)
C33 N12 C28A C27A -163.7(3)
Sr3 N12 C28A C27A -45.9(4)
C33 N12 C29A C30A 83.6(3)
C28A N12 C29A C30A -160.5(3)
Sr3 N12 C29A C30A -44.3(3)
N12 C29A C30A N9 66.8(4)
N12 C29A C30A Sr1 12.2(5)
N12 C29A C30A Sr3 33.1(2)
C23A N9 C30A C29A 77.1(3)
Sr3 N9 C30A C29A -47.5(3)
Sr1 N9 C30A C29A -138.6(3)
C23A N9 C30A Sr1 -144.3(2)
Sr3 N9 C30A Sr1 91.11(10)
C23A N9 C30A Sr3 124.6(2)
Sr1 N9 C30A Sr3 -91.11(10)
C30B N9 C23B C24B -73.8(5)
Sr3 N9 C23B C24B 51.3(5)
Sr1 N9 C23B C24B 141.4(4)
C30B N9 C23B Sr3 -125.1(3)
Sr1 N9 C23B Sr3 90.09(10)
C30B N9 C23B Sr1 144.8(3)
Sr3 N9 C23B Sr1 -90.09(10)
C31 N10 C24B C23B -95.1(5)
C25B N10 C24B C23B 156.4(5)
Sr3 N10 C24B C23B 40.0(6)
N9 C23B C24B N10 -65.7(7)
Sr3 C23B C24B N10 -29.0(4)
Sr1 C23B C24B N10 -12.3(10)
C24B N10 C25B C26B -76.7(6)
C31 N10 C25B C26B 159.8(5)
Sr3 N10 C25B C26B 45.2(5)
C32 N11 C26B C25B -80.6(5)
C27B N11 C26B C25B 163.3(5)
Sr3 N11 C26B C25B 48.3(6)
N10 C25B C26B N11 -65.8(6)
C26B N11 C27B C28B -72.5(7)
C32 N11 C27B C28B 155.1(5)
Sr3 N11 C27B C28B 49.0(6)
C33 N12 C28B C27B -93.9(5)
C29B N12 C28B C27B 157.7(5)
Sr3 N12 C28B C27B 50.5(6)
N11 C27B C28B N12 -69.2(7)
C28B N12 C29B C30B -72.5(5)
C33 N12 C29B C30B 160.2(4)
Sr3 N12 C29B C30B 46.6(4)
C23B N9 C30B C29B 165.6(4)
Sr3 N9 C30B C29B 49.6(5)
Sr1 N9 C30B C29B -64.8(5)
C23B N9 C30B Sr3 116.0(3)
Sr1 N9 C30B Sr3 -114.4(4)
N12 C29B C30B N9 -67.8(5)
N12 C29B C30B Sr3 -36.1(3)
C39 C34 C35 C36 -0.4(3)
Si1 C34 C35 C36 175.6(2)
C34 C35 C36 C37 0.3(4)
C35 C36 C37 C38 -0.3(4)
C36 C37 C38 C39 0.5(4)
C37 C38 C39 C34 -0.6(4)
C35 C34 C39 C38 0.6(3)
Si1 C34 C39 C38 -175.02(19)
C45 C40 C41 C42 2.4(4)
Si1 C40 C41 C42 -178.5(2)
C40 C41 C42 C43 -1.9(5)
C41 C42 C43 C44 -0.1(4)
C42 C43 C44 C45 1.5(4)
C41 C40 C45 C44 -1.0(3)
Si1 C40 C45 C44 -179.97(16)
C43 C44 C45 C40 -0.9(3)
C51 C46 C47 C48 -0.1(3)
Si1 C46 C47 C48 -174.03(14)
C46 C47 C48 C49 -0.7(3)
C47 C48 C49 C50 0.7(3)
C48 C49 C50 C51 0.1(3)
C49 C50 C51 C46 -1.0(3)
C47 C46 C51 C50 0.9(3)
Si1 C46 C51 C50 175.33(15)
C57A C52A C53A C54A 5.6(9)
C52A C53A C54A C55A -2.6(9)
C53A C54A C55A C56A -0.8(10)
C54A C55A C56A C57A 1.0(11)
C55A C56A C57A C52A 2.1(10)
C53A C52A C57A C56A -5.3(10)
